data_2222392
loop_
_publ_author_name
'Guo, Ailing'
'Zhu, Ruitao'

_publ_section_title
;
 2,2',7,7'-Tetrabromo-9,9'-spirobifluorene toluene hemisolvate
;
_journal_coeditor_code LH2831
_journal_issue 7
_journal_name_full 'Acta Crystallographica Section E'
_journal_page_first o1528
_journal_paper_doi 10.1107/S1600536809021072
_journal_volume 65
_journal_year 2009
_chemical_formula_iupac 'C25 H12 Br4, 0.5C7 H8'
_chemical_formula_moiety 'C25 H12 Br4, 0.5(C7 H8)'
_chemical_formula_sum 'C28.5 H16 Br4'
_chemical_formula_weight 678.06
_chemical_name_systematic
;
2,2',7,7'-Tetrabromo-9,9'-spirobifluorene toluene hemisolvate
;
_space_group_IT_number 14
_symmetry_cell_setting monoclinic
_symmetry_space_group_name_Hall '-P 2ybc'
_symmetry_space_group_name_H-M 'P 1 21/c 1'
_atom_sites_solution_hydrogens geom
_atom_sites_solution_primary direct
_atom_sites_solution_secondary difmap
_audit_creation_method SHELXL-97
_cell_angle_alpha 90.00
_cell_angle_beta 96.878(2)
_cell_angle_gamma 90.00
_cell_formula_units_Z 8
_cell_length_a 14.6593(18)
_cell_length_b 29.549(4)
_cell_length_c 11.3753(14)
_cell_measurement_reflns_used 3526
_cell_measurement_temperature 293(2)
_cell_measurement_theta_max 20.483
_cell_measurement_theta_min 2.254
_cell_volume 4892.0(11)
_computing_cell_refinement 'SAINT (Bruker, 2000)'
_computing_data_collection 'SMART (Bruker, 2000)'
_computing_data_reduction 'SAINT (Bruker, 2000)'
_computing_molecular_graphics 'PLATON (Spek, 2009)'
_computing_publication_material 'SHELXTL (Sheldrick, 2008)'
_computing_structure_refinement 'SHELXL97 (Sheldrick, 2008)'
_computing_structure_solution 'SHELXS97 (Sheldrick, 2008)'
_diffrn_ambient_temperature 293(2)
_diffrn_measured_fraction_theta_full 0.998
_diffrn_measured_fraction_theta_max 0.998
_diffrn_measurement_device_type 'Bruker SMART-CCD'
_diffrn_measurement_method \w
_diffrn_radiation_monochromator graphite
_diffrn_radiation_source 'fine-focus sealed tube'
_diffrn_radiation_type MoK\a
_diffrn_radiation_wavelength 0.71073
_diffrn_reflns_av_R_equivalents 0.0448
_diffrn_reflns_av_sigmaI/netI 0.0714
_diffrn_reflns_limit_h_max 16
_diffrn_reflns_limit_h_min -17
_diffrn_reflns_limit_k_max 35
_diffrn_reflns_limit_k_min -32
_diffrn_reflns_limit_l_max 13
_diffrn_reflns_limit_l_min -7
_diffrn_reflns_number 20291
_diffrn_reflns_theta_full 25.01
_diffrn_reflns_theta_max 25.01
_diffrn_reflns_theta_min 1.40
_diffrn_standards_decay_% 5.83
_exptl_absorpt_coefficient_mu 6.597
_exptl_absorpt_correction_T_max 0.4378
_exptl_absorpt_correction_T_min 0.1893
_exptl_absorpt_correction_type multi-scan
_exptl_absorpt_process_details '(SADABS; Sheldrick, 1996)'
_exptl_crystal_colour Colorless
_exptl_crystal_density_diffrn 1.841
_exptl_crystal_density_method 'not measured'
_exptl_crystal_description Block
_exptl_crystal_F_000 2616
_exptl_crystal_size_max 0.30
_exptl_crystal_size_mid 0.20
_exptl_crystal_size_min 0.15
_refine_diff_density_max 0.555
_refine_diff_density_min -0.410
_refine_ls_extinction_method none
_refine_ls_goodness_of_fit_ref 1.012
_refine_ls_hydrogen_treatment constr
_refine_ls_matrix_type full
_refine_ls_number_parameters 586
_refine_ls_number_reflns 8616
_refine_ls_number_restraints 0
_refine_ls_restrained_S_all 1.012
_refine_ls_R_factor_all 0.0827
_refine_ls_R_factor_gt 0.0432
_refine_ls_shift/su_max 0.001
_refine_ls_shift/su_mean 0.000
_refine_ls_structure_factor_coef Fsqd
_refine_ls_weighting_details 'calc w=1/[\s^2^(Fo^2^)+(0.0144P)^2^+2.4065P] where P=(Fo^2^+2Fc^2^)/3'
_refine_ls_weighting_scheme calc
_refine_ls_wR_factor_gt 0.0790
_refine_ls_wR_factor_ref 0.0912
_reflns_number_gt 5479
_reflns_number_total 8616
_reflns_threshold_expression I>2\s(I)
_cod_data_source_file lh2831.cif
_cod_data_source_block I
_cod_depositor_comments
;
The following automatic conversions were performed:
'_symmetry_cell_setting' value 'Monoclinic' changed to 'monoclinic'
according to '/home/saulius/struct/CIF-dictionaries/cif_core.dic'
dictionary named 'cif_core.dic' version 2.4.1 from 2010-06-29.

Automatic conversion script
Id: cif_fix_enum 1527 2010-12-29 10:47:43Z saulius 

The following automatic conversions were performed:

'_symmetry_cell_setting' value 'Monoclinic' changed to 'monoclinic'
according to /home/saulius/struct/CIF-dictionaries/cif_core.dic
dictionary named 'cif_core.dic' version 2.4.1 from 2010-06-29.

Automatic conversion script
Id: cif_fix_values 1715 2011-07-08 13:25:40Z adriana 
;
_cod_original_cell_volume 4891.9(10)
_cod_original_sg_symbol_H-M 'P 21/c'
_cod_database_code 2222392
_cod_database_fobs_code 2222392

loop_
_symmetry_equiv_pos_as_xyz
'x, y, z'
'-x, y+1/2, -z+1/2'
'-x, -y, -z'
'x, -y-1/2, z-1/2'

loop_
_atom_site_type_symbol
_atom_site_label
_atom_site_fract_x
_atom_site_fract_y
_atom_site_fract_z
_atom_site_U_iso_or_equiv
_atom_site_adp_type
_atom_site_calc_flag
_atom_site_refinement_flags
_atom_site_occupancy
_atom_site_disorder_assembly
_atom_site_disorder_group
Br Br1 -0.17970(4) 0.057801(18) -0.07187(6) 0.06389(18) Uani d . 1 . .
Br Br2 0.41951(4) 0.06834(2) 0.54188(6) 0.0780(2) Uani d . 1 . .
Br Br3 0.35211(4) 0.03188(2) -0.13143(6) 0.0777(2) Uani d . 1 . .
Br Br4 -0.03438(4) 0.24517(2) 0.36220(7) 0.0814(2) Uani d . 1 . .
C C1 -0.0114(3) 0.07959(15) 0.0645(4) 0.0405(12) Uani d . 1 . .
H H1A -0.0104 0.1040 0.0130 0.049 Uiso calc R 1 . .
C C2 -0.0826(3) 0.04904(16) 0.0512(4) 0.0421(12) Uani d . 1 . .
C C3 -0.0845(3) 0.01259(16) 0.1269(5) 0.0498(14) Uani d . 1 . .
H H3A -0.1329 -0.0080 0.1159 0.060 Uiso calc R 1 . .
C C4 -0.0156(3) 0.00654(15) 0.2183(5) 0.0492(13) Uani d . 1 . .
H H4A -0.0172 -0.0179 0.2695 0.059 Uiso calc R 1 . .
C C5 0.0568(3) 0.03736(14) 0.2340(4) 0.0375(11) Uani d . 1 . .
C C6 0.0580(3) 0.07345(13) 0.1547(4) 0.0340(11) Uani d . 1 . .
C C7 0.1378(3) 0.04009(14) 0.3220(4) 0.0388(12) Uani d . 1 . .
C C8 0.1896(3) 0.07777(14) 0.2979(4) 0.0347(11) Uani d . 1 . .
C C9 0.1442(3) 0.10224(14) 0.1875(4) 0.0376(11) Uani d . 1 . .
C C10 0.1674(4) 0.01268(16) 0.4177(5) 0.0501(13) Uani d . 1 . .
H H10A 0.1320 -0.0118 0.4364 0.060 Uiso calc R 1 . .
C C11 0.2506(4) 0.02223(17) 0.4859(5) 0.0543(14) Uani d . 1 . .
H H11A 0.2711 0.0042 0.5508 0.065 Uiso calc R 1 . .
C C12 0.3024(3) 0.05870(17) 0.4562(5) 0.0489(13) Uani d . 1 . .
C C13 0.2726(3) 0.08698(16) 0.3627(4) 0.0432(12) Uani d . 1 . .
H H13A 0.3078 0.1116 0.3443 0.052 Uiso calc R 1 . .
C C14 0.2467(3) 0.06971(16) 0.0368(4) 0.0424(12) Uani d . 1 . .
H H14A 0.2388 0.0400 0.0604 0.051 Uiso calc R 1 . .
C C15 0.2998(3) 0.07970(17) -0.0519(5) 0.0478(13) Uani d . 1 . .
C C16 0.3145(3) 0.12396(19) -0.0839(5) 0.0560(15) Uani d . 1 . .
H H16A 0.3522 0.1300 -0.1423 0.067 Uiso calc R 1 . .
C C17 0.2743(3) 0.15924(18) -0.0305(5) 0.0534(14) Uani d . 1 . .
H H17A 0.2847 0.1890 -0.0518 0.064 Uiso calc R 1 . .
C C18 0.2180(3) 0.14956(15) 0.0554(4) 0.0394(12) Uani d . 1 . .
C C19 0.2059(3) 0.10493(15) 0.0895(4) 0.0350(11) Uani d . 1 . .
C C20 0.1634(3) 0.17866(15) 0.1246(4) 0.0425(12) Uani d . 1 . .
C C21 0.1203(3) 0.15220(14) 0.2018(4) 0.0367(11) Uani d . 1 . .
C C22 0.1474(4) 0.22495(17) 0.1180(5) 0.0603(15) Uani d . 1 . .
H H22A 0.1756 0.2428 0.0654 0.072 Uiso calc R 1 . .
C C23 0.0893(4) 0.24409(18) 0.1905(5) 0.0644(16) Uani d . 1 . .
H H23A 0.0789 0.2752 0.1886 0.077 Uiso calc R 1 . .
C C24 0.0467(3) 0.21714(18) 0.2652(5) 0.0534(14) Uani d . 1 . .
C C25 0.0619(3) 0.17116(16) 0.2738(5) 0.0467(13) Uani d . 1 . .
H H25A 0.0336 0.1536 0.3267 0.056 Uiso calc R 1 . .
Br Br5 0.57872(4) -0.001178(17) 0.78287(5) 0.05951(17) Uani d . 1 . .
Br Br6 0.81223(5) 0.319181(18) 0.53771(6) 0.0754(2) Uani d . 1 . .
Br Br7 1.08306(4) 0.12112(2) 0.77786(6) 0.06736(18) Uani d . 1 . .
Br Br8 0.47421(4) 0.12801(2) 0.17964(6) 0.0820(2) Uani d . 1 . .
C C26 0.6546(3) 0.07355(16) 0.6731(4) 0.0422(12) Uani d . 1 . .
H H26A 0.6720 0.0521 0.6201 0.051 Uiso calc R 1 . .
C C27 0.6064(3) 0.06097(15) 0.7653(4) 0.0413(12) Uani d . 1 . .
C C28 0.5793(3) 0.09210(18) 0.8438(4) 0.0479(13) Uani d . 1 . .
H H28A 0.5465 0.0828 0.9047 0.057 Uiso calc R 1 . .
C C29 0.6008(3) 0.13751(17) 0.8321(5) 0.0500(13) Uani d . 1 . .
H H29A 0.5828 0.1588 0.8850 0.060 Uiso calc R 1 . .
C C30 0.6496(3) 0.15086(16) 0.7401(4) 0.0388(12) Uani d . 1 . .
C C31 0.6764(3) 0.11875(15) 0.6618(4) 0.0360(11) Uani d . 1 . .
C C32 0.6816(3) 0.19535(15) 0.7053(4) 0.0366(11) Uani d . 1 . .
C C33 0.7255(3) 0.19035(14) 0.6042(4) 0.0373(11) Uani d . 1 . .
C C34 0.7297(3) 0.14035(15) 0.5697(4) 0.0381(11) Uani d . 1 . .
C C35 0.6764(3) 0.23790(17) 0.7552(5) 0.0494(13) Uani d . 1 . .
H H35A 0.6473 0.2417 0.8229 0.059 Uiso calc R 1 . .
C C36 0.7144(3) 0.27440(17) 0.7042(5) 0.0540(14) Uani d . 1 . .
H H36A 0.7109 0.3031 0.7372 0.065 Uiso calc R 1 . .
C C37 0.7578(3) 0.26854(15) 0.6040(5) 0.0471(13) Uani d . 1 . .
C C38 0.7643(3) 0.22627(15) 0.5533(4) 0.0426(12) Uani d . 1 . .
H H38A 0.7942 0.2224 0.4864 0.051 Uiso calc R 1 . .
C C39 0.8987(3) 0.12948(15) 0.6703(4) 0.0440(12) Uani d . 1 . .
H H39A 0.8871 0.1423 0.7417 0.053 Uiso calc R 1 . .
C C40 0.9858(3) 0.11444(16) 0.6533(5) 0.0487(13) Uani d . 1 . .
C C41 1.0036(3) 0.09547(17) 0.5478(5) 0.0533(14) Uani d . 1 . .
H H41A 1.0627 0.0857 0.5390 0.064 Uiso calc R 1 . .
C C42 0.9350(3) 0.09092(15) 0.4558(5) 0.0507(14) Uani d . 1 . .
H H42A 0.9472 0.0779 0.3849 0.061 Uiso calc R 1 . .
C C43 0.8474(3) 0.10582(14) 0.4691(4) 0.0391(12) Uani d . 1 . .
C C44 0.8301(3) 0.12461(14) 0.5775(4) 0.0366(11) Uani d . 1 . .
C C45 0.7629(3) 0.10718(14) 0.3877(4) 0.0413(12) Uani d . 1 . .
C C46 0.6939(3) 0.12798(14) 0.4415(4) 0.0394(12) Uani d . 1 . .
C C47 0.7454(4) 0.09201(16) 0.2721(5) 0.0526(14) Uani d . 1 . .
H H47A 0.7914 0.0782 0.2353 0.063 Uiso calc R 1 . .
C C48 0.6580(4) 0.09780(17) 0.2118(5) 0.0574(15) Uani d . 1 . .
H H48A 0.6445 0.0874 0.1344 0.069 Uiso calc R 1 . .
C C49 0.5911(3) 0.11913(17) 0.2678(5) 0.0503(13) Uani d . 1 . .
C C50 0.6072(3) 0.13394(15) 0.3832(4) 0.0435(12) Uani d . 1 . .
H H50A 0.5610 0.1475 0.4203 0.052 Uiso calc R 1 . .
C C51 0.3339(5) 0.1956(2) 0.5276(6) 0.0749(19) Uani d . 1 . .
C C52 0.4214(6) 0.2088(3) 0.5720(7) 0.106(3) Uani d . 1 . .
H H52A 0.4446 0.2012 0.6492 0.127 Uiso calc R 1 . .
C C53 0.4744(6) 0.2331(3) 0.5035(10) 0.115(3) Uani d . 1 . .
H H53A 0.5327 0.2424 0.5357 0.138 Uiso calc R 1 . .
C C54 0.4440(5) 0.2438(2) 0.3900(8) 0.095(2) Uani d . 1 . .
H H54A 0.4808 0.2602 0.3442 0.114 Uiso calc R 1 . .
C C55 0.3587(5) 0.2302(2) 0.3440(6) 0.0751(18) Uani d . 1 . .
H H55A 0.3375 0.2366 0.2654 0.090 Uiso calc R 1 . .
C C56 0.3035(4) 0.20723(18) 0.4127(6) 0.0645(16) Uani d . 1 . .
H H56A 0.2443 0.1993 0.3808 0.077 Uiso calc R 1 . .
C C57 0.2722(5) 0.1698(2) 0.5987(6) 0.115(3) Uani d . 1 . .
H H57A 0.3034 0.1643 0.6765 0.173 Uiso calc R 1 . .
H H57B 0.2562 0.1414 0.5606 0.173 Uiso calc R 1 . .
H H57C 0.2174 0.1870 0.6047 0.173 Uiso calc R 1 . .

loop_
_atom_site_aniso_label
_atom_site_aniso_U_11
_atom_site_aniso_U_22
_atom_site_aniso_U_33
_atom_site_aniso_U_12
_atom_site_aniso_U_13
_atom_site_aniso_U_23
Br1 0.0470(3) 0.0561(3) 0.0828(5) -0.0033(3) -0.0158(3) -0.0017(3)
Br2 0.0596(4) 0.0973(5) 0.0704(5) 0.0069(3) -0.0195(3) 0.0054(4)
Br3 0.0682(4) 0.0893(5) 0.0820(5) 0.0022(3) 0.0355(4) -0.0194(4)
Br4 0.0723(4) 0.0711(4) 0.1045(6) 0.0105(3) 0.0264(4) -0.0221(4)
C1 0.041(3) 0.036(3) 0.046(3) -0.003(2) 0.012(3) 0.002(2)
C2 0.037(3) 0.040(3) 0.048(3) -0.001(2) 0.002(2) -0.006(3)
C3 0.034(3) 0.040(3) 0.075(4) -0.008(2) 0.007(3) -0.007(3)
C4 0.052(3) 0.038(3) 0.061(4) -0.002(2) 0.017(3) 0.005(3)
C5 0.042(3) 0.029(3) 0.044(3) -0.004(2) 0.014(2) -0.007(2)
C6 0.028(2) 0.029(2) 0.047(3) 0.000(2) 0.011(2) -0.002(2)
C7 0.043(3) 0.032(3) 0.042(3) 0.001(2) 0.007(2) -0.002(2)
C8 0.038(3) 0.033(3) 0.034(3) 0.004(2) 0.003(2) -0.002(2)
C9 0.033(3) 0.034(3) 0.046(3) -0.001(2) 0.004(2) 0.006(2)
C10 0.060(4) 0.042(3) 0.049(3) 0.005(3) 0.009(3) 0.010(3)
C11 0.068(4) 0.048(3) 0.046(3) 0.020(3) 0.004(3) 0.012(3)
C12 0.047(3) 0.053(3) 0.046(3) 0.010(3) 0.002(3) -0.004(3)
C13 0.042(3) 0.045(3) 0.042(3) -0.001(2) 0.006(3) 0.003(3)
C14 0.031(3) 0.044(3) 0.052(3) 0.000(2) 0.003(2) 0.003(3)
C15 0.033(3) 0.059(3) 0.052(4) 0.000(2) 0.005(3) -0.005(3)
C16 0.039(3) 0.078(4) 0.052(4) -0.005(3) 0.013(3) 0.012(3)
C17 0.049(3) 0.051(3) 0.061(4) -0.010(3) 0.008(3) 0.018(3)
C18 0.037(3) 0.041(3) 0.040(3) -0.007(2) 0.000(2) 0.005(2)
C19 0.026(2) 0.046(3) 0.032(3) -0.005(2) -0.002(2) 0.004(2)
C20 0.044(3) 0.034(3) 0.050(3) -0.008(2) 0.006(3) 0.003(2)
C21 0.029(3) 0.035(3) 0.045(3) -0.002(2) 0.002(2) -0.002(2)
C22 0.063(4) 0.044(3) 0.075(4) -0.006(3) 0.012(3) 0.010(3)
C23 0.067(4) 0.039(3) 0.086(5) 0.004(3) 0.008(4) 0.001(3)
C24 0.043(3) 0.054(4) 0.063(4) -0.001(3) 0.006(3) -0.009(3)
C25 0.040(3) 0.042(3) 0.058(4) -0.004(2) 0.004(3) 0.005(3)
Br5 0.0541(3) 0.0497(3) 0.0768(4) 0.0034(3) 0.0161(3) 0.0126(3)
Br6 0.0995(5) 0.0457(3) 0.0841(5) -0.0111(3) 0.0232(4) 0.0011(3)
Br7 0.0457(3) 0.0749(4) 0.0777(4) -0.0033(3) -0.0082(3) 0.0151(3)
Br8 0.0624(4) 0.1103(5) 0.0674(4) -0.0060(4) -0.0166(3) -0.0071(4)
C26 0.033(3) 0.053(3) 0.041(3) 0.010(2) 0.006(2) 0.000(3)
C27 0.029(3) 0.045(3) 0.048(3) 0.003(2) -0.002(2) 0.002(3)
C28 0.037(3) 0.067(4) 0.040(3) -0.001(3) 0.006(2) 0.001(3)
C29 0.045(3) 0.055(3) 0.051(3) 0.005(3) 0.008(3) -0.011(3)
C30 0.030(3) 0.048(3) 0.038(3) 0.004(2) 0.003(2) -0.004(2)
C31 0.030(3) 0.042(3) 0.037(3) 0.005(2) 0.008(2) 0.004(2)
C32 0.032(3) 0.039(3) 0.038(3) 0.003(2) 0.001(2) -0.008(2)
C33 0.031(3) 0.036(3) 0.045(3) 0.009(2) 0.005(2) -0.004(2)
C34 0.032(3) 0.044(3) 0.039(3) 0.002(2) 0.007(2) -0.001(2)
C35 0.048(3) 0.053(3) 0.049(3) 0.005(3) 0.014(3) -0.014(3)
C36 0.056(3) 0.040(3) 0.065(4) 0.002(3) 0.002(3) -0.013(3)
C37 0.046(3) 0.039(3) 0.055(4) -0.008(2) 0.006(3) 0.007(3)
C38 0.044(3) 0.043(3) 0.042(3) 0.006(2) 0.007(2) -0.006(3)
C39 0.046(3) 0.046(3) 0.041(3) 0.001(2) 0.009(3) 0.002(2)
C40 0.040(3) 0.044(3) 0.062(4) 0.000(2) 0.004(3) 0.014(3)
C41 0.038(3) 0.057(3) 0.069(4) 0.009(3) 0.024(3) 0.006(3)
C42 0.053(3) 0.045(3) 0.058(4) 0.005(3) 0.021(3) 0.001(3)
C43 0.037(3) 0.030(3) 0.052(3) 0.003(2) 0.012(3) 0.002(2)
C44 0.035(3) 0.033(3) 0.042(3) 0.000(2) 0.010(2) 0.002(2)
C45 0.046(3) 0.033(3) 0.046(3) -0.001(2) 0.011(3) -0.002(2)
C46 0.042(3) 0.033(3) 0.044(3) 0.002(2) 0.008(3) 0.001(2)
C47 0.061(4) 0.054(3) 0.045(4) 0.003(3) 0.013(3) -0.011(3)
C48 0.075(4) 0.054(3) 0.042(3) -0.010(3) 0.003(3) -0.014(3)
C49 0.050(3) 0.056(3) 0.043(3) -0.008(3) -0.005(3) -0.005(3)
C50 0.042(3) 0.042(3) 0.048(3) -0.003(2) 0.009(3) -0.003(2)
C51 0.103(6) 0.063(4) 0.059(5) 0.028(4) 0.012(4) -0.001(4)
C52 0.106(7) 0.133(7) 0.071(6) 0.040(6) -0.022(5) -0.024(5)
C53 0.073(6) 0.137(8) 0.129(9) 0.011(5) -0.014(6) -0.030(7)
C54 0.062(5) 0.097(5) 0.124(7) 0.003(4) 0.009(5) 0.001(5)
C55 0.074(5) 0.072(4) 0.077(5) 0.005(4) -0.002(4) -0.005(4)
C56 0.061(4) 0.054(4) 0.076(5) 0.007(3) -0.001(4) -0.002(3)
C57 0.186(9) 0.066(4) 0.104(6) 0.023(5) 0.062(6) 0.008(4)

loop_
_atom_type_symbol
_atom_type_description
_atom_type_scat_dispersion_real
_atom_type_scat_dispersion_imag
_atom_type_scat_source
C C 0.0033 0.0016 'International Tables Vol C Tables 4.2.6.8 and 6.1.1.4'
H H 0.0000 0.0000 'International Tables Vol C Tables 4.2.6.8 and 6.1.1.4'
Br Br -0.2901 2.4595 'International Tables Vol C Tables 4.2.6.8 and 6.1.1.4'

loop_
_geom_angle_atom_site_label_1
_geom_angle_atom_site_label_2
_geom_angle_atom_site_label_3
_geom_angle_site_symmetry_1
_geom_angle_site_symmetry_3
_geom_angle
_geom_angle_publ_flag
C6 C1 C2 . . 118.8(4) ?
C6 C1 H1A . . 120.6 ?
C2 C1 H1A . . 120.6 ?
C1 C2 C3 . . 121.0(5) ?
C1 C2 Br1 . . 119.1(4) ?
C3 C2 Br1 . . 119.9(4) ?
C4 C3 C2 . . 120.4(4) ?
C4 C3 H3A . . 119.8 ?
C2 C3 H3A . . 119.8 ?
C3 C4 C5 . . 119.5(5) ?
C3 C4 H4A . . 120.3 ?
C5 C4 H4A . . 120.3 ?
C4 C5 C6 . . 119.0(5) ?
C4 C5 C7 . . 131.9(5) ?
C6 C5 C7 . . 109.1(4) ?
C1 C6 C5 . . 121.3(4) ?
C1 C6 C9 . . 128.8(4) ?
C5 C6 C9 . . 109.9(4) ?
C10 C7 C8 . . 119.8(5) ?
C10 C7 C5 . . 131.2(4) ?
C8 C7 C5 . . 109.0(4) ?
C13 C8 C7 . . 121.4(4) ?
C13 C8 C9 . . 128.1(4) ?
C7 C8 C9 . . 110.3(4) ?
C19 C9 C8 . . 112.9(3) y
C19 C9 C21 . . 101.0(4) y
C8 C9 C21 . . 116.8(4) y
C19 C9 C6 . . 113.4(4) y
C8 C9 C6 . . 101.6(3) y
C21 C9 C6 . . 111.6(3) y
C7 C10 C11 . . 119.3(5) ?
C7 C10 H10A . . 120.3 ?
C11 C10 H10A . . 120.3 ?
C12 C11 C10 . . 119.4(5) ?
C12 C11 H11A . . 120.3 ?
C10 C11 H11A . . 120.3 ?
C13 C12 C11 . . 121.8(5) ?
C13 C12 Br2 . . 119.3(4) ?
C11 C12 Br2 . . 118.9(4) ?
C8 C13 C12 . . 118.2(4) ?
C8 C13 H13A . . 120.9 ?
C12 C13 H13A . . 120.9 ?
C19 C14 C15 . . 118.1(4) ?
C19 C14 H14A . . 120.9 ?
C15 C14 H14A . . 120.9 ?
C14 C15 C16 . . 121.0(5) ?
C14 C15 Br3 . . 119.2(4) ?
C16 C15 Br3 . . 119.8(4) ?
C17 C16 C15 . . 120.9(5) ?
C17 C16 H16A . . 119.6 ?
C15 C16 H16A . . 119.6 ?
C16 C17 C18 . . 118.6(5) ?
C16 C17 H17A . . 120.7 ?
C18 C17 H17A . . 120.7 ?
C17 C18 C19 . . 120.0(5) ?
C17 C18 C20 . . 131.9(4) ?
C19 C18 C20 . . 108.1(4) ?
C14 C19 C18 . . 121.3(4) ?
C14 C19 C9 . . 127.5(4) ?
C18 C19 C9 . . 111.2(4) ?
C21 C20 C22 . . 120.3(5) ?
C21 C20 C18 . . 109.2(4) ?
C22 C20 C18 . . 130.4(5) ?
C25 C21 C20 . . 120.8(4) ?
C25 C21 C9 . . 128.6(4) ?
C20 C21 C9 . . 110.5(4) ?
C23 C22 C20 . . 119.0(5) ?
C23 C22 H22A . . 120.5 ?
C20 C22 H22A . . 120.5 ?
C24 C23 C22 . . 119.6(5) ?
C24 C23 H23A . . 120.2 ?
C22 C23 H23A . . 120.2 ?
C23 C24 C25 . . 122.4(5) ?
C23 C24 Br4 . . 118.0(4) ?
C25 C24 Br4 . . 119.6(4) ?
C21 C25 C24 . . 117.8(5) ?
C21 C25 H25A . . 121.1 ?
C24 C25 H25A . . 121.1 ?
C31 C26 C27 . . 118.3(4) ?
C31 C26 H26A . . 120.8 ?
C27 C26 H26A . . 120.8 ?
C28 C27 C26 . . 121.8(4) ?
C28 C27 Br5 . . 119.8(4) ?
C26 C27 Br5 . . 118.4(4) ?
C27 C28 C29 . . 119.8(5) ?
C27 C28 H28A . . 120.1 ?
C29 C28 H28A . . 120.1 ?
C28 C29 C30 . . 119.3(5) ?
C28 C29 H29A . . 120.4 ?
C30 C29 H29A . . 120.4 ?
C31 C30 C29 . . 119.9(4) ?
C31 C30 C32 . . 108.3(4) ?
C29 C30 C32 . . 131.8(4) ?
C26 C31 C30 . . 120.9(4) ?
C26 C31 C34 . . 127.8(4) ?
C30 C31 C34 . . 111.3(4) ?
C35 C32 C33 . . 119.2(4) ?
C35 C32 C30 . . 131.9(4) ?
C33 C32 C30 . . 108.8(4) ?
C38 C33 C32 . . 121.7(4) ?
C38 C33 C34 . . 127.6(4) ?
C32 C33 C34 . . 110.5(4) ?
C31 C34 C33 . . 100.9(4) y
C31 C34 C46 . . 114.2(4) y
C33 C34 C46 . . 116.9(4) y
C31 C34 C44 . . 113.7(4) y
C33 C34 C44 . . 110.2(4) y
C46 C34 C44 . . 101.5(4) y
C36 C35 C32 . . 119.6(5) ?
C36 C35 H35A . . 120.2 ?
C32 C35 H35A . . 120.2 ?
C35 C36 C37 . . 120.0(4) ?
C35 C36 H36A . . 120.0 ?
C37 C36 H36A . . 120.0 ?
C36 C37 C38 . . 121.2(4) ?
C36 C37 Br6 . . 119.2(4) ?
C38 C37 Br6 . . 119.6(4) ?
C33 C38 C37 . . 118.2(4) ?
C33 C38 H38A . . 120.9 ?
C37 C38 H38A . . 120.9 ?
C44 C39 C40 . . 117.4(5) ?
C44 C39 H39A . . 121.3 ?
C40 C39 H39A . . 121.3 ?
C41 C40 C39 . . 121.7(5) ?
C41 C40 Br7 . . 119.3(4) ?
C39 C40 Br7 . . 119.0(4) ?
C42 C41 C40 . . 120.5(5) ?
C42 C41 H41A . . 119.7 ?
C40 C41 H41A . . 119.7 ?
C41 C42 C43 . . 119.5(5) ?
C41 C42 H42A . . 120.3 ?
C43 C42 H42A . . 120.3 ?
C42 C43 C44 . . 119.3(5) ?
C42 C43 C45 . . 132.0(5) ?
C44 C43 C45 . . 108.7(4) ?
C39 C44 C43 . . 121.6(4) ?
C39 C44 C34 . . 128.3(4) ?
C43 C44 C34 . . 110.0(4) ?
C47 C45 C46 . . 120.0(5) ?
C47 C45 C43 . . 130.0(5) ?
C46 C45 C43 . . 109.9(4) ?
C50 C46 C45 . . 121.7(5) ?
C50 C46 C34 . . 128.3(4) ?
C45 C46 C34 . . 109.9(4) ?
C45 C47 C48 . . 119.0(5) ?
C45 C47 H47A . . 120.5 ?
C48 C47 H47A . . 120.5 ?
C49 C48 C47 . . 119.4(5) ?
C49 C48 H48A . . 120.3 ?
C47 C48 H48A . . 120.3 ?
C50 C49 C48 . . 122.3(5) ?
C50 C49 Br8 . . 120.0(4) ?
C48 C49 Br8 . . 117.7(4) ?
C46 C50 C49 . . 117.5(5) ?
C46 C50 H50A . . 121.2 ?
C49 C50 H50A . . 121.2 ?
C56 C51 C52 . . 117.3(7) ?
C56 C51 C57 . . 119.7(7) ?
C52 C51 C57 . . 123.0(7) ?
C53 C52 C51 . . 120.5(8) ?
C53 C52 H52A . . 119.7 ?
C51 C52 H52A . . 119.7 ?
C54 C53 C52 . . 121.4(8) ?
C54 C53 H53A . . 119.3 ?
C52 C53 H53A . . 119.3 ?
C53 C54 C55 . . 118.8(8) ?
C53 C54 H54A . . 120.6 ?
C55 C54 H54A . . 120.6 ?
C54 C55 C56 . . 120.4(7) ?
C54 C55 H55A . . 119.8 ?
C56 C55 H55A . . 119.8 ?
C55 C56 C51 . . 121.4(6) ?
C55 C56 H56A . . 119.3 ?
C51 C56 H56A . . 119.3 ?
C51 C57 H57A . . 109.5 ?
C51 C57 H57B . . 109.5 ?
H57A C57 H57B . . 109.5 ?
C51 C57 H57C . . 109.5 ?
H57A C57 H57C . . 109.5 ?
H57B C57 H57C . . 109.5 ?

loop_
_geom_bond_atom_site_label_1
_geom_bond_atom_site_label_2
_geom_bond_site_symmetry_2
_geom_bond_distance
_geom_bond_publ_flag
Br1 C2 . 1.891(5) ?
Br2 C12 . 1.891(5) ?
Br3 C15 . 1.889(5) ?
Br4 C24 . 1.905(5) ?
C1 C6 . 1.368(6) ?
C1 C2 . 1.375(6) ?
C1 H1A . 0.9300 ?
C2 C3 . 1.382(6) ?
C3 C4 . 1.372(7) ?
C3 H3A . 0.9300 ?
C4 C5 . 1.394(6) ?
C4 H4A . 0.9300 ?
C5 C6 . 1.398(6) ?
C5 C7 . 1.462(6) ?
C6 C9 . 1.532(6) ?
C7 C10 . 1.385(6) ?
C7 C8 . 1.393(6) ?
C8 C13 . 1.373(6) ?
C8 C9 . 1.530(6) ?
C9 C19 . 1.519(6) ?
C9 C21 . 1.531(6) ?
C10 C11 . 1.394(7) ?
C10 H10A . 0.9300 ?
C11 C12 . 1.383(6) ?
C11 H11A . 0.9300 ?
C12 C13 . 1.382(6) ?
C13 H13A . 0.9300 ?
C14 C19 . 1.374(6) ?
C14 C15 . 1.378(6) ?
C14 H14A . 0.9300 ?
C15 C16 . 1.381(6) ?
C16 C17 . 1.375(6) ?
C16 H16A . 0.9300 ?
C17 C18 . 1.383(6) ?
C17 H17A . 0.9300 ?
C18 C19 . 1.392(6) ?
C18 C20 . 1.466(6) ?
C20 C21 . 1.383(6) ?
C20 C22 . 1.388(6) ?
C21 C25 . 1.373(6) ?
C22 C23 . 1.376(7) ?
C22 H22A . 0.9300 ?
C23 C24 . 1.369(7) ?
C23 H23A . 0.9300 ?
C24 C25 . 1.378(6) ?
C25 H25A . 0.9300 ?
Br5 C27 . 1.896(4) ?
Br6 C37 . 1.894(4) ?
Br7 C40 . 1.896(5) ?
Br8 C49 . 1.898(5) ?
C26 C31 . 1.383(6) ?
C26 C27 . 1.384(6) ?
C26 H26A . 0.9300 ?
C27 C28 . 1.374(6) ?
C28 C29 . 1.388(6) ?
C28 H28A . 0.9300 ?
C29 C30 . 1.393(6) ?
C29 H29A . 0.9300 ?
C30 C31 . 1.390(6) ?
C30 C32 . 1.466(6) ?
C31 C34 . 1.520(6) ?
C32 C35 . 1.385(6) ?
C32 C33 . 1.392(6) ?
C33 C38 . 1.366(6) ?
C33 C34 . 1.531(6) ?
C34 C46 . 1.534(6) ?
C34 C44 . 1.536(6) ?
C35 C36 . 1.374(6) ?
C35 H35A . 0.9300 ?
C36 C37 . 1.381(7) ?
C36 H36A . 0.9300 ?
C37 C38 . 1.384(6) ?
C38 H38A . 0.9300 ?
C39 C44 . 1.375(6) ?
C39 C40 . 1.388(6) ?
C39 H39A . 0.9300 ?
C40 C41 . 1.378(7) ?
C41 C42 . 1.369(7) ?
C41 H41A . 0.9300 ?
C42 C43 . 1.383(6) ?
C42 H42A . 0.9300 ?
C43 C44 . 1.402(6) ?
C43 C45 . 1.455(6) ?
C45 C47 . 1.384(7) ?
C45 C46 . 1.387(6) ?
C46 C50 . 1.373(6) ?
C47 C48 . 1.390(7) ?
C47 H47A . 0.9300 ?
C48 C49 . 1.383(7) ?
C48 H48A . 0.9300 ?
C49 C50 . 1.377(6) ?
C50 H50A . 0.9300 ?
C51 C56 . 1.374(8) ?
C51 C52 . 1.378(9) ?
C51 C57 . 1.493(8) ?
C52 C53 . 1.368(10) ?
C52 H52A . 0.9300 ?
C53 C54 . 1.353(10) ?
C53 H53A . 0.9300 ?
C54 C55 . 1.357(8) ?
C54 H54A . 0.9300 ?
C55 C56 . 1.370(8) ?
C55 H55A . 0.9300 ?
C56 H56A . 0.9300 ?
C57 H57A . 0.9600 ?
C57 H57B . 0.9600 ?
C57 H57C . 0.9600 ?
